data_2220483
loop_
_publ_author_name
'Wang, Lei'
'Zhou, Yan'
'Huang, Ya-Xi'
'Mi, Jin-Xiao'

_publ_section_title
;
 Ammonium iron(III) phosphate(V) fluoride,
 (NH~4~)~0.5~[(NH~4~)~0.375~K~0.125~]FePO~4~F, with ammonium partially
 substituted by potassium
;
_journal_coeditor_code FI2066
_journal_issue 1
_journal_name_full 'Acta Crystallographica Section E'
_journal_page_first i4
_journal_page_last i5
_journal_paper_doi 10.1107/S1600536808042499
_journal_volume 65
_journal_year 2009
_chemical_formula_iupac '(N H4)0.875 K0.125 Fe P O4 F'
_chemical_formula_sum 'F Fe H3.5 K0.125 N1.875 O4 P'
_chemical_formula_weight 190.49
_chemical_name_systematic
;
Ammonium iron(III) phosphate(V) fluoride
;
_space_group_IT_number 33
_symmetry_cell_setting orthorhombic
_symmetry_space_group_name_Hall 'P 2c -2n'
_symmetry_space_group_name_H-M 'P n a 21'
_atom_sites_solution_hydrogens geom
_atom_sites_solution_primary direct
_atom_sites_solution_secondary difmap
_audit_creation_method SHELXL-97
_cell_angle_alpha 90.00
_cell_angle_beta 90.00
_cell_angle_gamma 90.00
_cell_formula_units_Z 8
_cell_length_a 12.9402(4)
_cell_length_b 6.4382(2)
_cell_length_c 10.6428(3)
_cell_measurement_reflns_used 5001
_cell_measurement_temperature 173(2)
_cell_measurement_theta_max 32.53
_cell_measurement_theta_min 3.0
_cell_volume 886.67(5)
_computing_cell_refinement '<i>CrysAlis CCD</i> (Oxford Diffraction, 2005)'
_computing_data_collection '<i>CrysAlis CCD</i> (Oxford Diffraction, 2005)'
_computing_data_reduction '<i>CrysAlis RED</i> (Oxford Diffraction, 2005)'
_computing_molecular_graphics 'DIAMOND (Brandenburg, 2005) and ATOMS (Dowty, 2004)'
_computing_publication_material 'SHELXL97 (Sheldrick, 2008)'
_computing_structure_refinement 'SHELXL97 (Sheldrick, 2008)'
_computing_structure_solution 'SHELXS97 (Sheldrick, 2008)'
_diffrn_ambient_temperature 173(2)
_diffrn_measured_fraction_theta_full 0.919
_diffrn_measured_fraction_theta_max 1.0
_diffrn_measurement_device_type 'Oxford Diffraction CCD area-detector'
_diffrn_measurement_method '326 images,\D\w=1\%, Exp time: 40 s.'
_diffrn_radiation_monochromator graphite
_diffrn_radiation_source 'fine-focus sealed tube'
_diffrn_radiation_type MoK\a
_diffrn_radiation_wavelength 0.71073
_diffrn_reflns_av_R_equivalents 0.0399
_diffrn_reflns_av_sigmaI/netI 0.0611
_diffrn_reflns_limit_h_max 16
_diffrn_reflns_limit_h_min -19
_diffrn_reflns_limit_k_max 9
_diffrn_reflns_limit_k_min -4
_diffrn_reflns_limit_l_max 16
_diffrn_reflns_limit_l_min -10
_diffrn_reflns_number 5371
_diffrn_reflns_theta_full 32.53
_diffrn_reflns_theta_max 32.53
_diffrn_reflns_theta_min 2.48
_diffrn_standards_number 0
_exptl_absorpt_coefficient_mu 3.818
_exptl_absorpt_correction_T_max 0.7250
_exptl_absorpt_correction_T_min 0.6572
_exptl_absorpt_correction_type numerical
_exptl_absorpt_process_details '(<i>CrysAlis RED</i>; Oxford Diffraction, 2005)'
_exptl_crystal_colour colorless
_exptl_crystal_density_diffrn 2.854
_exptl_crystal_density_method 'not measured'
_exptl_crystal_description prism
_exptl_crystal_F_000 752
_exptl_crystal_size_max 0.12
_exptl_crystal_size_mid 0.09
_exptl_crystal_size_min 0.09
_refine_diff_density_max 0.518
_refine_diff_density_min -0.564
_refine_ls_extinction_method none
_refine_ls_goodness_of_fit_ref 0.881
_refine_ls_hydrogen_treatment constr
_refine_ls_matrix_type full
_refine_ls_number_parameters 155
_refine_ls_number_reflns 2162
_refine_ls_number_restraints 5
_refine_ls_restrained_S_all 0.883
_refine_ls_R_factor_all 0.0468
_refine_ls_R_factor_gt 0.0314
_refine_ls_shift/su_max_lt 0.001
_refine_ls_shift/su_mean <0.001
_refine_ls_structure_factor_coef Fsqd
_refine_ls_weighting_details 'calc w=1/[\s^2^(Fo^2^)+(0.0164P)^2^+0.0000P] where P=(Fo^2^+2Fc^2^)/3'
_refine_ls_weighting_scheme calc
_refine_ls_wR_factor_gt 0.0514
_refine_ls_wR_factor_ref 0.0537
_reflns_number_gt 1636
_reflns_number_total 2162
_reflns_threshold_expression I>2\s(I)
_cod_data_source_file fi2066.cif
_cod_data_source_block I
_cod_database_code 2220483
_cod_database_fobs_code 2220483

loop_
_symmetry_equiv_pos_as_xyz
'x, y, z'
'-x, -y, z+1/2'
'x+1/2, -y+1/2, z'
'-x+1/2, y+1/2, z+1/2'

loop_
_atom_site_type_symbol
_atom_site_label
_atom_site_fract_x
_atom_site_fract_y
_atom_site_fract_z
_atom_site_U_iso_or_equiv
_atom_site_adp_type
_atom_site_calc_flag
_atom_site_refinement_flags
_atom_site_occupancy
_atom_site_disorder_assembly
_atom_site_disorder_group
Fe Fe1 0.11299(4) 0.48776(11) 0.41908(14) 0.00427(10) Uani d . 1 . .
Fe Fe2 0.25117(7) 0.25076(13) 0.16711(14) 0.00434(9) Uani d . 1 . .
K K1 0.1161(2) 0.7780(4) 0.1155(3) 0.0243(9) Uani d P 0.249(5) . .
N N1 0.1161(2) 0.7780(4) 0.1155(3) 0.0243(9) Uani d P 0.75 . .
N N2 0.4008(3) 0.6749(6) 0.3543(4) 0.0094(7) Uani d D 1 . .
P P1 0.18531(6) 0.9964(2) 0.4152(2) 0.00453(15) Uani d . 1 . .
P P2 0.49699(14) 0.17105(12) 0.1701(2) 0.00426(15) Uani d . 1 . .
F F1 0.2694(3) 0.0303(7) 0.0365(3) 0.0067(8) Uani d . 1 . .
F F2 0.2233(3) 0.4707(7) 0.2864(3) 0.0070(8) Uani d . 1 . .
O O1 0.2426(3) 0.4522(9) 0.0261(4) 0.0082(9) Uani d . 1 . .
O O2 0.4023(3) 0.3113(6) 0.1847(4) 0.0075(8) Uani d . 1 . .
O O3 0.2540(3) 0.0417(9) 0.2989(4) 0.0076(9) Uani d . 1 . .
O O4 0.0953(3) 0.1996(6) 0.1474(4) 0.0056(8) Uani d . 1 . .
O O5 0.4803(4) 0.0316(8) 0.0535(3) 0.0095(9) Uani d . 1 . .
O O6 0.1173(3) 0.1868(5) 0.4430(4) 0.0069(8) Uani d . 1 . .
O O7 0.1172(3) 0.8075(5) 0.3867(4) 0.0061(8) Uani d . 1 . .
O O8 0.5104(3) 0.0264(8) 0.2834(3) 0.0057(9) Uiso d . 1 . .
H H1 0.372(3) 0.678(8) 0.427(3) 0.020(7) Uiso d D 1 . .
H H2 0.386(4) 0.580(7) 0.299(4) 0.020(7) Uiso d D 1 . .
H H3 0.385(4) 0.780(6) 0.310(4) 0.020(7) Uiso d D 1 . .
H H4 0.462(2) 0.634(8) 0.365(5) 0.020(7) Uiso d D 1 . .

loop_
_atom_site_aniso_label
_atom_site_aniso_U_11
_atom_site_aniso_U_22
_atom_site_aniso_U_33
_atom_site_aniso_U_12
_atom_site_aniso_U_13
_atom_site_aniso_U_23
Fe1 0.0045(2) 0.0046(2) 0.00376(18) 0.0002(3) -0.0004(5) 0.0001(2)
Fe2 0.00452(18) 0.00472(17) 0.00377(17) 0.00037(17) 0.00040(18) 0.0003(2)
K1 0.0311(16) 0.0146(14) 0.0271(14) -0.0069(11) 0.0077(11) -0.0039(10)
N1 0.0311(16) 0.0146(14) 0.0271(14) -0.0069(11) 0.0077(11) -0.0039(10)
N2 0.0038(17) 0.0161(18) 0.0083(17) -0.0023(15) 0.0024(14) 0.0011(15)
P1 0.0048(4) 0.0048(3) 0.0039(4) -0.0008(6) -0.0017(9) 0.0010(3)
P2 0.0041(4) 0.0046(3) 0.0041(3) -0.0001(6) -0.0001(3) -0.0030(7)
F1 0.0066(18) 0.0067(14) 0.0070(16) -0.0007(14) 0.0021(13) -0.0002(13)
F2 0.0077(18) 0.0096(15) 0.0037(15) -0.0016(15) 0.0019(13) -0.0036(13)
F1 0.0066(18) 0.0067(14) 0.0070(16) -0.0007(14) 0.0021(13) -0.0002(13)
F2 0.0077(18) 0.0096(15) 0.0037(15) -0.0016(15) 0.0019(13) -0.0036(13)
O1 0.008(2) 0.0123(18) 0.0045(19) 0.0027(19) 0.0029(15) 0.0042(17)
O2 0.005(2) 0.0119(15) 0.005(2) -0.0012(15) 0.0027(18) 0.0014(15)
O3 0.007(2) 0.0091(18) 0.0067(19) 0.0002(18) 0.0000(14) 0.0012(17)
O4 0.0036(19) 0.0049(14) 0.008(2) 0.0006(13) -0.0034(17) 0.0000(14)
O5 0.0102(18) 0.0095(15) 0.0089(16) 0.0032(14) -0.0035(12) -0.0052(11)
O6 0.0095(18) 0.0063(13) 0.005(2) 0.0009(17) 0.0009(19) 0.0017(13)
O7 0.0070(17) 0.0053(13) 0.006(2) 0.0005(16) -0.0013(19) -0.0034(12)

loop_
_atom_type_symbol
_atom_type_description
_atom_type_scat_dispersion_real
_atom_type_scat_dispersion_imag
_atom_type_scat_source
O O 0.0106 0.0060 'International Tables Vol C Tables 4.2.6.8 and 6.1.1.4'
H H 0.0000 0.0000 'International Tables Vol C Tables 4.2.6.8 and 6.1.1.4'
Fe Fe 0.3463 0.8444 'International Tables Vol C Tables 4.2.6.8 and 6.1.1.4'
N N 0.0061 0.0033 'International Tables Vol C Tables 4.2.6.8 and 6.1.1.4'
P P 0.1023 0.0942 'International Tables Vol C Tables 4.2.6.8 and 6.1.1.4'
F F 0.0171 0.0103 'International Tables Vol C Tables 4.2.6.8 and 6.1.1.4'
K K 0.2009 0.2494 'International Tables Vol C Tables 4.2.6.8 and 6.1.1.4'

loop_
_geom_angle_atom_site_label_1
_geom_angle_atom_site_label_2
_geom_angle_atom_site_label_3
_geom_angle_site_symmetry_1
_geom_angle_site_symmetry_3
_geom_angle
_geom_angle_publ_flag
O5 Fe1 O6 4 . 93.9(2) no
O5 Fe1 O8 4 3_455 97.58(10) no
O6 Fe1 O8 . 3_455 94.0(2) no
O5 Fe1 F1 4 4 89.56(19) no
O6 Fe1 F1 . 4 91.87(18) no
O8 Fe1 F1 3_455 4 170.45(17) no
O5 Fe1 F2 4 . 172.51(19) no
O6 Fe1 F2 . . 90.97(18) no
O8 Fe1 F2 3_455 . 87.76(17) no
F1 Fe1 F2 4 . 84.57(10) no
O5 Fe1 O7 4 . 89.7(2) no
O6 Fe1 O7 . . 176.27(15) no
O8 Fe1 O7 3_455 . 86.68(19) no
F1 Fe1 O7 4 . 87.03(17) no
F2 Fe1 O7 . . 85.37(17) no
F2 Fe2 O3 . . 92.1(2) no
F2 Fe2 O1 . . 90.43(16) no
O3 Fe2 O1 . . 176.3(3) no
F2 Fe2 F1 . . 175.3(2) no
O3 Fe2 F1 . . 90.44(16) no
O1 Fe2 F1 . . 86.9(2) no
F2 Fe2 O2 . . 88.75(18) no
O3 Fe2 O2 . . 92.82(18) no
O1 Fe2 O2 . . 89.87(19) no
F1 Fe2 O2 . . 95.06(17) no
F2 Fe2 O4 . . 90.05(17) no
O3 Fe2 O4 . . 88.90(18) no
O1 Fe2 O4 . . 88.46(18) no
F1 Fe2 O4 . . 86.05(18) no
O2 Fe2 O4 . . 177.9(2) no
F1 K1 O5 1_565 3_455 146.65(16) no
F1 K1 O4 1_565 1_565 61.07(13) no
O5 K1 O4 3_455 1_565 133.26(16) no
F1 K1 O1 1_565 . 85.20(17) no
O5 K1 O1 3_455 . 75.57(15) no
O4 K1 O1 1_565 . 146.27(16) no
F1 K1 O7 1_565 . 105.53(14) no
O5 K1 O7 3_455 . 106.92(14) no
O4 K1 O7 1_565 . 79.17(13) no
O1 K1 O7 . . 112.44(15) no
F1 K1 O8 1_565 3_455 156.77(16) no
O5 K1 O8 3_455 3_455 51.09(8) no
O4 K1 O8 1_565 3_455 121.95(15) no
O1 K1 O8 . 3_455 88.83(16) no
O7 K1 O8 . 3_455 56.47(12) no
F1 K1 F2 1_565 . 104.14(16) no
O5 K1 F2 3_455 . 87.88(16) no
O4 K1 F2 1_565 . 128.06(15) no
O1 K1 F2 . . 56.72(12) no
O7 K1 F2 . . 55.97(11) no
O8 K1 F2 3_455 . 54.57(13) no
F1 K1 O3 1_565 1_565 56.70(12) no
O5 K1 O3 3_455 1_565 155.13(16) no
O4 K1 O3 1_565 1_565 56.31(13) no
O1 K1 O3 . 1_565 106.34(16) no
O7 K1 O3 . 1_565 48.85(13) no
O8 K1 O3 3_455 1_565 104.06(15) no
F2 K1 O3 . 1_565 73.71(16) no
H1 N2 H2 . . 122(5) no
H1 N2 H3 . . 112(5) no
H2 N2 H3 . . 98(5) no
H1 N2 H4 . . 107(5) no
H2 N2 H4 . . 95(5) no
H3 N2 H4 . . 124(5) no
O1 P1 O7 4 . 110.8(3) no
O1 P1 O6 4 1_565 110.4(3) no
O7 P1 O6 . 1_565 109.98(13) no
O1 P1 O3 4 1_565 107.56(14) no
O7 P1 O3 . 1_565 108.7(3) no
O6 P1 O3 1_565 1_565 109.4(3) no
O2 P2 O8 . . 111.7(3) no
O2 P2 O4 . 3 111.00(12) no
O8 P2 O4 . 3 111.0(2) no
O2 P2 O5 . . 108.2(3) no
O8 P2 O5 . . 107.11(13) no
O4 P2 O5 3 . 107.7(3) no
Fe1 F1 Fe2 4_544 . 128.6(2) yes
Fe1 F1 K1 4_544 1_545 132.5(2) no
Fe2 F1 K1 . 1_545 97.14(16) no
Fe2 F2 Fe1 . . 129.3(2) yes
Fe2 F2 K1 . . 99.74(15) no
Fe1 F2 K1 . . 93.52(16) no
P1 O1 Fe2 4_544 . 132.1(3) yes
P1 O1 K1 4_544 . 118.3(3) no
Fe2 O1 K1 . . 105.24(19) no
P2 O2 Fe2 . . 131.1(2) yes
P1 O3 Fe2 1_545 . 134.0(3) yes
P1 O3 K1 1_545 1_545 94.0(2) no
Fe2 O3 K1 . 1_545 85.15(16) no
P2 O4 Fe2 3_455 . 135.1(2) yes
P2 O4 K1 3_455 1_545 129.4(2) no
Fe2 O4 K1 . 1_545 94.26(14) no
P2 O5 Fe1 . 4_544 141.5(3) yes
P2 O5 K1 . 3 98.0(2) no
Fe1 O5 K1 4_544 3 118.9(2) no
P1 O6 Fe1 1_545 . 141.4(3) yes
P1 O7 Fe1 . . 139.9(2) yes
P1 O7 K1 . . 104.6(2) no
Fe1 O7 K1 . . 95.74(14) no
P2 O8 Fe1 . 3 133.1(3) yes
P2 O8 K1 . 3 88.85(19) no
Fe1 O8 K1 3 3 95.74(18) no

loop_
_geom_bond_atom_site_label_1
_geom_bond_atom_site_label_2
_geom_bond_site_symmetry_2
_geom_bond_distance
_geom_bond_publ_flag
Fe1 O5 4 1.893(4) yes
Fe1 O6 . 1.955(4) yes
Fe1 O8 3_455 1.963(4) yes
Fe1 F1 4 1.988(4) yes
Fe1 F2 . 2.010(4) yes
Fe1 O7 . 2.088(4) yes
Fe2 F2 . 1.936(4) yes
Fe2 O3 . 1.944(5) yes
Fe2 O1 . 1.986(5) yes
Fe2 F1 . 2.001(4) yes
Fe2 O2 . 2.003(4) yes
Fe2 O4 . 2.055(3) yes
K1 F1 1_565 2.697(5) yes
K1 O5 3_455 2.739(6) yes
K1 O4 1_565 2.749(4) yes
K1 O1 . 2.825(6) yes
K1 O7 . 2.893(5) yes
K1 O8 3_455 2.985(5) yes
K1 F2 . 3.025(5) yes
K1 O3 1_565 3.142(6) yes
N2 H1 . 0.86(2) no
N2 H2 . 0.87(2) no
N2 H3 . 0.85(2) no
N2 H4 . 0.84(2) no
N2 F2 . 2.744(6) no
N2 O8 1_565 2.775(6) no
N2 O7 3_565 2.823(5) no
N2 O2 . 2.956(6) no
N2 F1 4 3.079(6) no
N2 O3 1_565 3.088(7) no
N2 O4 4 3.124(6) no
N2 O1 4 3.159(7) no
P1 O1 4 1.531(5) yes
P1 O7 . 1.532(4) yes
P1 O6 1_565 1.538(4) yes
P1 O3 1_565 1.551(5) yes
P2 O2 . 1.530(4) yes
P2 O8 . 1.533(5) yes
P2 O4 3 1.539(4) yes
P2 O5 . 1.547(5) yes
F1 Fe1 4_544 1.988(4) no
F1 K1 1_545 2.697(5) no
O1 P1 4_544 1.531(5) no
O3 P1 1_545 1.551(5) no
O3 K1 1_545 3.142(6) no
O4 P2 3_455 1.539(4) no
O4 K1 1_545 2.749(4) no
O5 Fe1 4_544 1.893(4) no
O5 K1 3 2.739(6) no
O6 P1 1_545 1.538(4) no
O8 Fe1 3 1.963(4) no
O8 K1 3 2.985(5) no

loop_
_geom_hbond_atom_site_label_D
_geom_hbond_atom_site_label_H
_geom_hbond_atom_site_label_A
_geom_hbond_site_symmetry_A
_geom_hbond_distance_DH
_geom_hbond_distance_HA
_geom_hbond_distance_DA
_geom_hbond_angle_DHA
_geom_hbond_publ_flag
N2 H1 F1 4 0.86(4) 2.37(5) 3.079(6) 140(4) yes
N2 H1 O4 4 0.86(4) 2.39(3) 3.124(6) 144(4) yes
N2 H1 O1 4 0.86(4) 2.54(5) 3.159(7) 130(4) yes
N2 H2 O2 . 0.87(4) 2.13(4) 2.956(6) 159(4) yes
N2 H2 F2 . 0.87(4) 2.22(5) 2.744(6) 118(4) yes
N2 H3 O8 1_565 0.85(4) 2.29(5) 2.775(6) 117(4) yes
N2 H3 O3 1_565 0.85(4) 2.39(5) 3.088(7) 139(4) yes
N2 H4 O7 3_565 0.84(3) 2.06(3) 2.823(5) 151(4) yes
